data_4037513
loop_
_publ_author_name
'Mah\'ia, Alejandro'
'Badorrey, Ram\'on'
'G\'alvez, Jos\'e A'
'D\'iaz-de-Villegas, Mar\'ia D'

_publ_section_title
;
 Diastereoselective Construction of the 6-Oxa-2-azabicyclo[3.2.1]octane
 Scaffold from Chiral \a-Hydroxyaldehyde Derivatives by the Aza-Prins
 Reaction.
;
_journal_issue 15
_journal_name_full 'The Journal of organic chemistry'
_journal_page_first 8048
_journal_page_last 8057
_journal_paper_doi 10.1021/acs.joc.7b01291
_journal_volume 82
_journal_year 2017
_chemical_absolute_configuration rm
_chemical_formula_moiety 'C21 H25 N O4 S'
_chemical_formula_sum 'C21 H25 N O4 S'
_chemical_formula_weight 387.48
_chemical_name_systematic
; 
 (1R,5S,7S)-7-[(benzyloxy)methyl]-2-tosyl-6-oxa-2-azabicyclo[3.2.1]octane 
;
_space_group_IT_number 4
_space_group_name_Hall 'P 2yb'
_space_group_name_H-M_alt 'P 1 21 1'
_symmetry_cell_setting monoclinic
_symmetry_space_group_name_H-M 'P 1 21 1'
_atom_sites_solution_hydrogens geom
_atom_sites_solution_primary direct
_atom_sites_solution_secondary difmap
_audit_creation_method SHELXL-97
_cell_angle_alpha 90.00
_cell_angle_beta 112.215(7)
_cell_angle_gamma 90.00
_cell_formula_units_Z 2
_cell_length_a 10.1421(6)
_cell_length_b 8.1506(4)
_cell_length_c 12.8445(8)
_cell_measurement_reflns_used 1198
_cell_measurement_temperature 293(2)
_cell_measurement_theta_max 28.7696
_cell_measurement_theta_min 3.0239
_cell_volume 982.97(11)
_computing_structure_refinement 'SHELXL-97 (Sheldrick, 1997)'
_computing_structure_solution 'SHELXS-97 (Sheldrick, 1990)'
_diffrn_ambient_temperature 293(2)
_diffrn_measured_fraction_theta_full 0.998
_diffrn_measured_fraction_theta_max 0.866
_diffrn_measurement_device_type 'caliber shapphire3 diffractometer'
_diffrn_radiation_monochromator graphite
_diffrn_radiation_source 'fine-focus sealed tube'
_diffrn_radiation_type MoK\a
_diffrn_radiation_wavelength 0.71073
_diffrn_reflns_av_R_equivalents 0.0200
_diffrn_reflns_av_sigmaI/netI 0.0423
_diffrn_reflns_limit_h_max 13
_diffrn_reflns_limit_h_min -11
_diffrn_reflns_limit_k_max 10
_diffrn_reflns_limit_k_min -5
_diffrn_reflns_limit_l_max 16
_diffrn_reflns_limit_l_min -12
_diffrn_reflns_number 4260
_diffrn_reflns_theta_full 25.00
_diffrn_reflns_theta_max 28.83
_diffrn_reflns_theta_min 3.03
_exptl_absorpt_coefficient_mu 0.191
_exptl_crystal_colour colourless
_exptl_crystal_density_diffrn 1.309
_exptl_crystal_density_method 'not measured'
_exptl_crystal_description prism
_exptl_crystal_F_000 412
_exptl_crystal_size_max 0.36
_exptl_crystal_size_mid 0.36
_exptl_crystal_size_min 0.19
_refine_diff_density_max 0.170
_refine_diff_density_min -0.234
_refine_diff_density_rms 0.038
_refine_ls_abs_structure_details 'Flack H D (1983), Acta Cryst. A39, 876-881'
_refine_ls_abs_structure_Flack -0.02(9)
_refine_ls_extinction_method none
_refine_ls_goodness_of_fit_ref 1.053
_refine_ls_hydrogen_treatment mixed
_refine_ls_matrix_type full
_refine_ls_number_parameters 244
_refine_ls_number_reflns 2990
_refine_ls_number_restraints 1
_refine_ls_restrained_S_all 1.053
_refine_ls_R_factor_all 0.0585
_refine_ls_R_factor_gt 0.0428
_refine_ls_shift/su_max 0.000
_refine_ls_shift/su_mean 0.000
_refine_ls_structure_factor_coef Fsqd
_refine_ls_weighting_details 'calc w=1/[\s^2^(Fo^2^)+(0.0316P)^2^+0.1847P] where P=(Fo^2^+2Fc^2^)/3'
_refine_ls_weighting_scheme calc
_refine_ls_wR_factor_gt 0.0858
_refine_ls_wR_factor_ref 0.0952
_reflns_number_gt 2438
_reflns_number_total 2990
_reflns_threshold_expression >2sigma(I)
_cod_data_source_file jo7b01291_si_001.cif
_cod_data_source_block shelxl
_cod_original_cell_volume 982.97(10)
_cod_original_sg_symbol_H-M 'P 21'
_cod_database_code 4037513

loop_
_symmetry_equiv_pos_as_xyz
'x, y, z'
'-x, y+1/2, -z'

loop_
_atom_site_label
_atom_site_type_symbol
_atom_site_fract_x
_atom_site_fract_y
_atom_site_fract_z
_atom_site_U_iso_or_equiv
_atom_site_adp_type
_atom_site_occupancy
_atom_site_symmetry_multiplicity
_atom_site_calc_flag
_atom_site_refinement_flags
S1 S 0.63701(8) 0.79412(10) 0.30621(7) 0.0447(2) Uani 1 1 d .
N N 0.6599(2) 0.6295(3) 0.2443(2) 0.0375(6) Uani 1 1 d .
O1 O 0.6267(2) 0.3286(3) 0.09948(18) 0.0517(6) Uani 1 1 d .
O2 O 0.8105(2) 0.5642(4) -0.01193(19) 0.0702(8) Uani 1 1 d .
O3 O 0.7575(2) 0.8077(4) 0.40938(18) 0.0626(7) Uani 1 1 d .
O4 O 0.6057(3) 0.9237(3) 0.2250(2) 0.0604(7) Uani 1 1 d .
C1 C 0.5661(3) 0.5998(4) 0.1254(2) 0.0416(7) Uani 1 1 d .
H1 H 0.5306 0.7026 0.0849 0.050 Uiso 1 1 calc R
C2 C 0.4449(3) 0.4841(5) 0.1186(3) 0.0557(9) Uani 1 1 d .
H2A H 0.3980 0.5174 0.1685 0.067 Uiso 1 1 calc R
H2B H 0.3751 0.4739 0.0425 0.067 Uiso 1 1 calc R
C3 C 0.5299(3) 0.3298(4) 0.1580(3) 0.0531(9) Uani 1 1 d .
H3 H 0.4680 0.2331 0.1384 0.064 Uiso 1 1 calc R
C4 C 0.6130(4) 0.3388(4) 0.2835(3) 0.0541(9) Uani 1 1 d .
H4A H 0.6641 0.2367 0.3094 0.065 Uiso 1 1 calc R
H4B H 0.5478 0.3536 0.3218 0.065 Uiso 1 1 calc R
C5 C 0.7176(3) 0.4799(4) 0.3118(2) 0.0443(8) Uani 1 1 d .
H5A H 0.7458 0.5065 0.3909 0.053 Uiso 1 1 calc R
H5B H 0.8023 0.4453 0.2998 0.053 Uiso 1 1 calc R
C6 C 0.6416(3) 0.4952(4) 0.0673(3) 0.0475(8) Uani 1 1 d .
H6 H 0.5881 0.5044 -0.0140 0.057 Uiso 1 1 calc R
C7 C 0.7950(3) 0.5378(5) 0.0898(3) 0.0599(10) Uani 1 1 d .
H7A H 0.8221 0.6358 0.1358 0.072 Uiso 1 1 calc R
H7B H 0.8566 0.4488 0.1301 0.072 Uiso 1 1 calc R
C8 C 0.9474(4) 0.6195(6) 0.0009(3) 0.0667(11) Uani 1 1 d .
H8A H 1.0183 0.5391 0.0424 0.080 Uiso 1 1 calc R
H8B H 0.9684 0.7218 0.0426 0.080 Uiso 1 1 calc R
C9 C 0.9514(3) 0.6446(4) -0.1135(3) 0.0456(8) Uani 1 1 d .
C10 C 0.8463(3) 0.7300(4) -0.1952(3) 0.0565(9) Uani 1 1 d .
H10 H 0.7713 0.7737 -0.1793 0.068 Uiso 1 1 calc R
C11 C 0.8499(4) 0.7522(5) -0.3000(3) 0.0672(12) Uani 1 1 d .
H11 H 0.7774 0.8105 -0.3543 0.081 Uiso 1 1 calc R
C12 C 0.9581(4) 0.6900(6) -0.3247(3) 0.0683(11) Uani 1 1 d .
H12 H 0.9595 0.7051 -0.3961 0.082 Uiso 1 1 calc R
C13 C 1.0643(4) 0.6059(6) -0.2463(4) 0.0713(12) Uani 1 1 d .
H13 H 1.1385 0.5634 -0.2638 0.086 Uiso 1 1 calc R
C14 C 1.0626(3) 0.5827(5) -0.1399(3) 0.0610(10) Uani 1 1 d .
H14 H 1.1363 0.5255 -0.0859 0.073 Uiso 1 1 calc R
C15 C 0.4855(3) 0.7654(4) 0.3404(3) 0.0417(7) Uani 1 1 d .
C16 C 0.3560(3) 0.8320(4) 0.2728(3) 0.0530(9) Uani 1 1 d .
H16 H 0.3486 0.8954 0.2106 0.064 Uiso 1 1 calc R
C17 C 0.2379(3) 0.8032(6) 0.2987(3) 0.0582(9) Uani 1 1 d .
H17 H 0.1509 0.8487 0.2535 0.070 Uiso 1 1 calc R
C18 C 0.2453(3) 0.7091(4) 0.3896(3) 0.0497(8) Uani 1 1 d .
C19 C 0.3754(3) 0.6435(5) 0.4564(3) 0.0522(9) Uani 1 1 d .
H19 H 0.3819 0.5789 0.5179 0.063 Uiso 1 1 calc R
C20 C 0.4958(3) 0.6720(4) 0.4337(3) 0.0485(8) Uani 1 1 d .
H20 H 0.5831 0.6292 0.4804 0.058 Uiso 1 1 calc R
C21 C 0.1132(4) 0.6785(5) 0.4160(4) 0.0730(12) Uani 1 1 d .
H21A H 0.1381 0.6129 0.4828 0.109 Uiso 1 1 calc R
H21B H 0.0432 0.6218 0.3542 0.109 Uiso 1 1 calc R
H21C H 0.0749 0.7815 0.4276 0.109 Uiso 1 1 calc R

loop_
_atom_site_aniso_label
_atom_site_aniso_U_11
_atom_site_aniso_U_22
_atom_site_aniso_U_33
_atom_site_aniso_U_23
_atom_site_aniso_U_13
_atom_site_aniso_U_12
S1 0.0500(4) 0.0333(4) 0.0541(5) -0.0074(4) 0.0235(3) -0.0063(4)
N 0.0437(13) 0.0303(13) 0.0364(13) 0.0016(11) 0.0128(11) 0.0011(10)
O1 0.0666(13) 0.0431(15) 0.0496(13) -0.0083(12) 0.0268(11) -0.0026(11)
O2 0.0655(14) 0.105(2) 0.0443(13) 0.0007(15) 0.0259(11) -0.0251(15)
O3 0.0533(12) 0.0694(17) 0.0616(14) -0.0263(16) 0.0179(11) -0.0156(13)
O4 0.0847(16) 0.0282(12) 0.0821(18) 0.0061(13) 0.0470(15) -0.0022(12)
C1 0.0476(16) 0.0378(18) 0.0333(15) 0.0030(14) 0.0081(13) 0.0035(14)
C2 0.0439(17) 0.066(2) 0.053(2) -0.013(2) 0.0135(15) -0.0089(17)
C3 0.0605(18) 0.046(2) 0.059(2) -0.0132(18) 0.0292(16) -0.0162(16)
C4 0.082(2) 0.036(2) 0.053(2) 0.0042(16) 0.0362(18) 0.0006(16)
C5 0.0536(18) 0.0398(18) 0.0383(17) 0.0075(15) 0.0159(14) 0.0106(15)
C6 0.0551(18) 0.053(2) 0.0307(16) -0.0027(16) 0.0125(14) -0.0018(16)
C7 0.060(2) 0.086(3) 0.0394(18) -0.004(2) 0.0243(16) -0.007(2)
C8 0.065(2) 0.082(3) 0.053(2) -0.002(2) 0.0227(18) -0.012(2)
C9 0.0421(16) 0.0481(19) 0.0488(18) -0.0049(16) 0.0197(14) -0.0110(14)
C10 0.0495(18) 0.061(2) 0.064(2) 0.004(2) 0.0263(17) 0.0053(16)
C11 0.062(2) 0.077(3) 0.058(2) 0.016(2) 0.0177(18) 0.001(2)
C12 0.077(3) 0.080(3) 0.056(2) -0.002(2) 0.034(2) -0.018(2)
C13 0.060(2) 0.081(3) 0.093(3) -0.016(3) 0.052(2) -0.017(2)
C14 0.0366(16) 0.063(2) 0.077(3) 0.008(2) 0.0140(17) -0.0017(16)
C15 0.0521(16) 0.0303(18) 0.0461(17) -0.0018(14) 0.0227(13) 0.0019(13)
C16 0.0606(19) 0.049(2) 0.0524(19) 0.0131(18) 0.0255(16) 0.0128(16)
C17 0.0502(17) 0.064(2) 0.062(2) 0.007(2) 0.0229(15) 0.0132(19)
C18 0.0529(18) 0.047(2) 0.056(2) -0.0061(18) 0.0281(16) -0.0004(15)
C19 0.061(2) 0.052(2) 0.0464(19) 0.0046(17) 0.0242(16) 0.0026(17)
C20 0.0516(18) 0.048(2) 0.0428(18) -0.0007(17) 0.0144(15) 0.0078(15)
C21 0.062(2) 0.081(3) 0.087(3) 0.003(3) 0.041(2) 0.000(2)

loop_
_atom_type_symbol
_atom_type_description
_atom_type_scat_dispersion_real
_atom_type_scat_dispersion_imag
_atom_type_scat_source
C C 0.0033 0.0016 'International Tables Vol C Tables 4.2.6.8 and 6.1.1.4'
H H 0.0000 0.0000 'International Tables Vol C Tables 4.2.6.8 and 6.1.1.4'
N N 0.0061 0.0033 'International Tables Vol C Tables 4.2.6.8 and 6.1.1.4'
O O 0.0106 0.0060 'International Tables Vol C Tables 4.2.6.8 and 6.1.1.4'
S S 0.1246 0.1234 'International Tables Vol C Tables 4.2.6.8 and 6.1.1.4'

loop_
_geom_angle_atom_site_label_1
_geom_angle_atom_site_label_2
_geom_angle_atom_site_label_3
_geom_angle
O3 S1 O4 119.66(16)
O3 S1 N 106.77(14)
O4 S1 N 106.67(13)
O3 S1 C15 107.44(14)
O4 S1 C15 107.73(15)
N S1 C15 108.14(13)
C5 N C1 115.2(2)
C5 N S1 119.5(2)
C1 N S1 119.04(19)
C6 O1 C3 107.9(2)
C7 O2 C8 113.3(2)
N C1 C6 110.6(2)
N C1 C2 110.4(3)
C6 C1 C2 99.8(3)
C3 C2 C1 98.7(2)
O1 C3 C2 104.3(3)
O1 C3 C4 109.9(3)
C2 C3 C4 109.7(3)
C3 C4 C5 110.5(3)
N C5 C4 113.5(2)
O1 C6 C7 111.9(3)
O1 C6 C1 105.1(2)
C7 C6 C1 116.8(3)
O2 C7 C6 109.2(2)
O2 C8 C9 108.6(3)
C10 C9 C14 117.8(3)
C10 C9 C8 121.2(3)
C14 C9 C8 121.0(3)
C9 C10 C11 121.1(3)
C12 C11 C10 120.4(4)
C13 C12 C11 120.3(4)
C12 C13 C14 120.1(4)
C13 C14 C9 120.3(3)
C16 C15 C20 120.0(3)
C16 C15 S1 120.1(2)
C20 C15 S1 119.9(2)
C17 C16 C15 119.2(3)
C18 C17 C16 121.7(3)
C17 C18 C19 118.5(3)
C17 C18 C21 120.7(3)
C19 C18 C21 120.9(3)
C20 C19 C18 121.2(3)
C19 C20 C15 119.5(3)

loop_
_geom_bond_atom_site_label_1
_geom_bond_atom_site_label_2
_geom_bond_distance
S1 O3 1.427(2)
S1 O4 1.433(2)
S1 N 1.620(3)
S1 C15 1.766(3)
N C5 1.482(4)
N C1 1.483(4)
O1 C6 1.444(4)
O1 C3 1.444(4)
O2 C7 1.390(4)
O2 C8 1.409(4)
C1 C6 1.517(4)
C1 C2 1.526(4)
C2 C3 1.500(5)
C3 C4 1.512(4)
C4 C5 1.513(4)
C6 C7 1.512(4)
C8 C9 1.500(5)
C9 C10 1.369(4)
C9 C14 1.390(4)
C10 C11 1.372(5)
C11 C12 1.352(5)
C12 C13 1.350(5)
C13 C14 1.386(5)
C15 C16 1.383(4)
C15 C20 1.390(4)
C16 C17 1.379(4)
C17 C18 1.376(5)
C18 C19 1.381(4)
C18 C21 1.521(4)
C19 C20 1.378(4)
